data_2204964
loop_
_publ_author_name
'Chopra, Deepak'
'Mohan, T. P.'
'Rao, K. S.'
'Guru Row, T. N.'

_publ_section_title
;
 Diisopropyl (1,3-dithiolan-2-ylidene)malonate
;
_journal_issue 1
_journal_name_full 'Acta Crystallographica Section E'
_journal_page_first o3
_journal_page_last o5
_journal_paper_doi 10.1107/S1600536804030934
_journal_volume 61
_journal_year 2005
_chemical_formula_iupac 'C12 H18 O4 S2'
_chemical_formula_moiety 'C12 H18 O4 S2'
_chemical_formula_sum 'C12 H18 O4 S2'
_chemical_formula_weight 290.40
_chemical_name_common isoprothiolane
_chemical_name_systematic
;
diisopropyl (1,3-dithiolan-2-ylidene)malonate
;
_space_group_IT_number 61
_symmetry_cell_setting orthorhombic
_symmetry_space_group_name_Hall '-P 2ac 2ab'
_symmetry_space_group_name_H-M 'P b c a'
_atom_sites_solution_hydrogens geom
_atom_sites_solution_primary direct
_atom_sites_solution_secondary difmap
_cell_angle_alpha 90
_cell_angle_beta 90
_cell_angle_gamma 90
_cell_formula_units_Z 8
_cell_length_a 10.400(7)
_cell_length_b 9.117(6)
_cell_length_c 32.09(2)
_cell_measurement_reflns_used 675
_cell_measurement_temperature 293(2)
_cell_measurement_theta_max 24.4
_cell_measurement_theta_min 1.9
_cell_volume 3043(3)
_computing_cell_refinement SMART
_computing_data_collection 'SMART (Bruker, 2000)'
_computing_data_reduction 'SAINT (Bruker, 2000)'
_computing_molecular_graphics 'ORTEP-3 for Windows (Farrugia, 1997) and CAMERON (Watkin et al., 1993)'
_computing_publication_material 'PLATON (Spek, 1990)'
_computing_structure_refinement 'SHELXL97 (Sheldrick, 1997)'
_computing_structure_solution 'SIR92 (Altomare et al., 1993)'
_diffrn_ambient_temperature 293(2)
_diffrn_measured_fraction_theta_full 0.999
_diffrn_measured_fraction_theta_max 0.999
_diffrn_measurement_device_type 'Bruker SMART APEX CCD area-detector'
_diffrn_measurement_method '\f and \w'
_diffrn_radiation_monochromator graphite
_diffrn_radiation_source 'fine-focus sealed tube'
_diffrn_radiation_type MoK\a
_diffrn_radiation_wavelength 0.71073
_diffrn_reflns_av_R_equivalents 0.0570
_diffrn_reflns_av_sigmaI/netI 0.0355
_diffrn_reflns_limit_h_max 11
_diffrn_reflns_limit_h_min -12
_diffrn_reflns_limit_k_max 10
_diffrn_reflns_limit_k_min -10
_diffrn_reflns_limit_l_max 34
_diffrn_reflns_limit_l_min -38
_diffrn_reflns_number 20345
_diffrn_reflns_reduction_process
;
;
_diffrn_reflns_theta_full 25.00
_diffrn_reflns_theta_max 25.00
_diffrn_reflns_theta_min 1.27
_diffrn_standards_number 0
_exptl_absorpt_coefficient_mu 0.353
_exptl_absorpt_correction_T_max 0.9930
_exptl_absorpt_correction_T_min 0.9434
_exptl_absorpt_correction_type multi-scan
_exptl_absorpt_process_details '(SADABS; Sheldrick, 1996)'
_exptl_crystal_colour colorless
_exptl_crystal_density_diffrn 1.268
_exptl_crystal_density_method 'Not Measured'
_exptl_crystal_description block
_exptl_crystal_F_000 1232
_exptl_crystal_size_max 0.23
_exptl_crystal_size_mid 0.11
_exptl_crystal_size_min 0.02
_refine_diff_density_max 0.311
_refine_diff_density_min -0.222
_refine_ls_extinction_method none
_refine_ls_goodness_of_fit_ref 1.224
_refine_ls_hydrogen_treatment mixed
_refine_ls_matrix_type full
_refine_ls_number_parameters 191
_refine_ls_number_reflns 2681
_refine_ls_number_restraints 0
_refine_ls_restrained_S_all 1.224
_refine_ls_R_factor_all 0.1248
_refine_ls_R_factor_gt 0.0900
_refine_ls_shift/su_max 0.001
_refine_ls_shift/su_mean 0.000
_refine_ls_structure_factor_coef Fsqd
_refine_ls_weighting_details 'calc w = 1/[\s^2^(Fo^2^)+(0.0874P)^2^+1.215P] where P = (Fo^2^+2Fc^2^)/3'
_refine_ls_weighting_scheme calc
_refine_ls_wR_factor_gt 0.1882
_refine_ls_wR_factor_ref 0.2052
_reflns_number_gt 1925
_reflns_number_total 2681
_reflns_threshold_expression I>2\s(I)
_cod_data_source_file sj6026.cif
_cod_data_source_block I
_cod_depositor_comments
;
The following automatic conversions were performed:
'_symmetry_cell_setting' value 'Orthorhombic' changed to 'orthorhombic'
according to '/home/saulius/struct/CIF-dictionaries/cif_core.dic'
dictionary named 'cif_core.dic' version 2.4.1 from 2010-06-29.

Automatic conversion script
Id: cif_fix_enum 1527 2010-12-29 10:47:43Z saulius 

The following automatic conversions were performed:

'_symmetry_cell_setting' value 'Orthorhombic' changed to
'orthorhombic' according to
/home/saulius/struct/CIF-dictionaries/cif_core.dic dictionary named
'cif_core.dic' version 2.4.1 from 2010-06-29.

Automatic conversion script
Id: cif_fix_values 1715 2011-07-08 13:25:40Z adriana 
;
_cod_database_code 2204964
_cod_database_fobs_code 2204964

loop_
_symmetry_equiv_pos_as_xyz
x,y,z
1/2-x,-y,1/2+z
1/2+x,1/2-y,-z
-x,1/2+y,1/2-z
-x,-y,-z
1/2+x,y,1/2-z
1/2-x,1/2+y,z
x,1/2-y,1/2+z

loop_
_atom_site_label
_atom_site_fract_x
_atom_site_fract_y
_atom_site_fract_z
_atom_site_U_iso_or_equiv
_atom_site_adp_type
_atom_site_calc_flag
_atom_site_refinement_flags
_atom_site_occupancy
_atom_site_type_symbol
S1 0.74652(12) 0.09080(16) 0.59790(4) 0.0777(5) Uani d . 1 S
S2 0.92128(11) 0.14398(13) 0.52795(4) 0.0653(4) Uani d . 1 S
O1 0.8733(5) 0.1781(6) 0.67037(13) 0.1322(19) Uani d . 1 O
O2 1.1185(3) 0.3271(4) 0.55557(11) 0.0825(11) Uani d . 1 O
O3 1.1891(3) 0.2926(4) 0.62048(10) 0.0712(9) Uani d . 1 O
O4 0.9837(4) 0.3851(4) 0.66638(11) 0.0886(11) Uani d . 1 O
C1 0.7926(5) 0.0139(6) 0.5189(2) 0.0733(14) Uani d . 1 C
C2 0.6832(5) 0.0569(6) 0.54649(19) 0.0737(15) Uani d . 1 C
C3 0.8923(4) 0.1680(4) 0.58113(15) 0.0572(12) Uani d . 1 C
C4 0.9743(4) 0.2402(5) 0.60720(14) 0.0563(11) Uani d . 1 C
C5 0.9391(5) 0.2614(6) 0.65102(16) 0.0734(14) Uani d . 1 C
C6 1.0992(4) 0.2917(5) 0.59100(16) 0.0580(11) Uani d . 1 C
C7 0.8881(12) 0.5431(16) 0.7129(3) 0.254(8) Uani d . 1 C
C8 1.0887(11) 0.4374(17) 0.7311(3) 0.225(6) Uani d . 1 C
C9 0.9611(8) 0.4148(10) 0.7112(2) 0.111(2) Uani d . 1 C
C10 1.3179(5) 0.3493(7) 0.61023(19) 0.0764(15) Uani d . 1 C
C11 1.3952(6) 0.2307(9) 0.5908(2) 0.121(2) Uani d . 1 C
C12 1.3727(6) 0.4053(8) 0.6509(2) 0.115(2) Uani d . 1 C
H1A 0.773(5) 0.014(6) 0.4896(19) 0.096(19) Uiso d . 1 H
H1B 0.830(5) -0.084(6) 0.5265(15) 0.086(15) Uiso d . 1 H
H2A 0.621(5) -0.014(5) 0.5489(13) 0.067(13) Uiso d . 1 H
H2B 0.641(5) 0.147(5) 0.5367(14) 0.075(14) Uiso d . 1 H
H7A 0.9330 0.6207 0.6989 0.381 Uiso calc R 1 H
H7B 0.8743 0.5700 0.7415 0.381 Uiso calc R 1 H
H7C 0.8067 0.5270 0.6996 0.381 Uiso calc R 1 H
H8A 1.1280 0.5243 0.7200 0.337 Uiso calc R 1 H
H8B 1.1428 0.3543 0.7256 0.337 Uiso calc R 1 H
H8C 1.0777 0.4483 0.7607 0.337 Uiso calc R 1 H
H9 0.941(5) 0.326(6) 0.7277(17) 0.089(18) Uiso d . 1 H
H10 1.316(4) 0.434(5) 0.5952(13) 0.057(13) Uiso d . 1 H
H11A 1.3983 0.1479 0.6093 0.182 Uiso calc R 1 H
H11B 1.4808 0.2655 0.5857 0.182 Uiso calc R 1 H
H11C 1.3563 0.2021 0.5649 0.182 Uiso calc R 1 H
H12A 1.3217 0.4861 0.6607 0.173 Uiso calc R 1 H
H12B 1.4596 0.4375 0.6466 0.173 Uiso calc R 1 H
H12C 1.3715 0.3281 0.6712 0.173 Uiso calc R 1 H

loop_
_atom_site_aniso_label
_atom_site_aniso_U_11
_atom_site_aniso_U_22
_atom_site_aniso_U_33
_atom_site_aniso_U_12
_atom_site_aniso_U_13
_atom_site_aniso_U_23
S1 0.0608(8) 0.0879(10) 0.0843(10) -0.0183(7) 0.0118(7) 0.0085(7)
S2 0.0597(7) 0.0664(8) 0.0697(8) -0.0022(6) 0.0093(6) -0.0093(6)
O1 0.167(4) 0.150(4) 0.079(3) -0.082(4) 0.039(3) -0.002(3)
O2 0.066(2) 0.120(3) 0.062(2) -0.025(2) 0.0046(17) 0.014(2)
O3 0.0538(18) 0.087(2) 0.073(2) -0.0062(16) -0.0018(16) 0.0172(18)
O4 0.109(3) 0.092(3) 0.064(2) -0.021(2) 0.024(2) -0.0106(19)
C1 0.067(3) 0.061(3) 0.093(4) -0.001(3) -0.003(3) -0.010(3)
C2 0.054(3) 0.057(3) 0.110(4) -0.009(3) -0.004(3) 0.003(3)
C3 0.051(2) 0.049(3) 0.071(3) 0.008(2) 0.009(2) 0.013(2)
C4 0.053(3) 0.057(3) 0.058(3) -0.001(2) 0.004(2) 0.005(2)
C5 0.065(3) 0.085(4) 0.070(3) -0.015(3) 0.006(3) 0.007(3)
C6 0.055(3) 0.058(3) 0.061(3) -0.003(2) 0.003(2) 0.004(2)
C7 0.286(14) 0.375(18) 0.100(6) 0.226(14) -0.019(8) -0.047(9)
C8 0.191(11) 0.380(18) 0.104(7) 0.054(11) -0.029(7) -0.059(9)
C9 0.127(6) 0.129(6) 0.076(5) -0.017(5) 0.019(4) -0.017(4)
C10 0.057(3) 0.081(4) 0.091(4) -0.012(3) 0.000(3) 0.016(3)
C11 0.064(4) 0.134(6) 0.167(7) 0.007(4) 0.010(4) -0.018(5)
C12 0.097(5) 0.129(6) 0.120(6) -0.031(4) -0.024(4) 0.002(4)

loop_
_atom_type_symbol
_atom_type_description
_atom_type_scat_dispersion_real
_atom_type_scat_dispersion_imag
_atom_type_scat_source
S S 0.1246 0.1234 'International Tables Vol C Tables 4.2.6.8 and 6.1.1.4'
O O 0.0106 0.0060 'International Tables Vol C Tables 4.2.6.8 and 6.1.1.4'
H H 0.0000 0.0000 'International Tables Vol C Tables 4.2.6.8 and 6.1.1.4'
C C 0.0033 0.0016 'International Tables Vol C Tables 4.2.6.8 and 6.1.1.4'

loop_
_geom_angle_atom_site_label_1
_geom_angle_atom_site_label_2
_geom_angle_atom_site_label_3
_geom_angle
_geom_angle_publ_flag
C3 S1 C2 96.0(2) y
C3 S2 C1 96.4(3) y
C4 C3 S1 123.0(4) y
C4 C3 S2 123.5(3) y
C3 C4 C5 119.7(4) y
C3 C4 C6 119.2(4) y
C5 C4 C6 121.0(4) y
C6 O3 C10 118.8(4) ?
O2 C6 O3 123.8(4) ?
O2 C6 C4 124.5(4) ?
O3 C6 C4 111.7(4) ?
C2 C1 S2 107.2(4) ?
C2 C1 H1A 115(3) ?
S2 C1 H1A 108(3) ?
C2 C1 H1B 113(3) ?
S2 C1 H1B 105(3) ?
H1A C1 H1B 109(4) ?
S2 C3 S1 113.5(3) ?
C5 O4 C9 117.7(5) ?
O1 C5 O4 123.5(5) ?
O1 C5 C4 123.8(5) ?
O4 C5 C4 112.6(4) ?
C1 C2 S1 108.0(4) ?
C1 C2 H2A 114(3) ?
S1 C2 H2A 107(3) ?
C1 C2 H2B 112(3) ?
S1 C2 H2B 108(3) ?
H2A C2 H2B 107(4) ?
C7 C9 O4 106.2(7) ?
C7 C9 C8 110.6(10) ?
O4 C9 C8 107.6(6) ?
C7 C9 H9 123(3) ?
O4 C9 H9 114(3) ?
C8 C9 H9 94(3) ?
C9 C8 H8A 109.5 ?
C9 C8 H8B 109.5 ?
H8A C8 H8B 109.5 ?
C9 C8 H8C 109.5 ?
H8A C8 H8C 109.5 ?
H8B C8 H8C 109.5 ?
O3 C10 C11 109.3(5) ?
O3 C10 C12 105.6(5) ?
C11 C10 C12 113.8(6) ?
O3 C10 H10 113(3) ?
C11 C10 H10 114(3) ?
C12 C10 H10 100(3) ?
C10 C11 H11A 109.5 ?
C10 C11 H11B 109.5 ?
H11A C11 H11B 109.5 ?
C10 C11 H11C 109.5 ?
H11A C11 H11C 109.5 ?
H11B C11 H11C 109.5 ?
C10 C12 H12A 109.5 ?
C10 C12 H12B 109.5 ?
H12A C12 H12B 109.5 ?
C10 C12 H12C 109.5 ?
H12A C12 H12C 109.5 ?
H12B C12 H12C 109.5 ?
C9 C7 H7A 109.5 ?
C9 C7 H7B 109.5 ?
H7A C7 H7B 109.5 ?
C9 C7 H7C 109.5 ?
H7A C7 H7C 109.5 ?
H7B C7 H7C 109.5 ?

loop_
_geom_bond_atom_site_label_1
_geom_bond_atom_site_label_2
_geom_bond_distance
_geom_bond_publ_flag
C1 C2 1.494(8) y
C1 H1A 0.96(6) ?
C1 H1B 1.01(5) ?
S1 C2 1.803(6) y
S1 C3 1.756(4) y
S2 C1 1.811(5) y
S2 C3 1.747(5) y
C3 C4 1.364(6) y
C4 C5 1.466(7) y
C6 C4 1.477(6) y
O2 C6 1.199(5) y
O3 C6 1.330(5) y
C5 O1 1.196(6) y
O4 C5 1.315(6) y
O3 C10 1.473(6) ?
O4 C9 1.481(7) ?
C2 H2A 0.92(5) ?
C2 H2B 0.98(5) ?
C9 C7 1.396(12) ?
C9 C8 1.488(12) ?
C9 H9 0.99(5) ?
C8 H8A 0.9600 ?
C8 H8B 0.9600 ?
C8 H8C 0.9600 ?
C10 C11 1.484(8) ?
C10 C12 1.512(8) ?
C10 H10 0.91(4) ?
C11 H11A 0.9600 ?
C11 H11B 0.9600 ?
C11 H11C 0.9600 ?
C12 H12A 0.9600 ?
C12 H12B 0.9600 ?
C12 H12C 0.9600 ?
C7 H7A 0.9600 ?
C7 H7B 0.9600 ?
C7 H7C 0.9600 ?

loop_
_geom_hbond_atom_site_label_D
_geom_hbond_atom_site_label_H
_geom_hbond_atom_site_label_A
_geom_hbond_site_symmetry_A
_geom_hbond_distance_DH
_geom_hbond_distance_HA
_geom_hbond_distance_DA
_geom_hbond_angle_DHA
_geom_hbond_publ_flag
C7 H7C O1 7_655 0.96 2.51 3.281(19) 138.0(10) yes

loop_
_geom_torsion_atom_site_label_1
_geom_torsion_atom_site_label_2
_geom_torsion_atom_site_label_3
_geom_torsion_atom_site_label_4
_geom_torsion
C10 O3 C6 O2 4.3(7)
C10 O3 C6 C4 -176.5(4)
C3 S2 C1 C2 35.1(5)
C1 S2 C3 C4 169.4(4)
C1 S2 C3 S1 -10.8(3)
C2 S1 C3 C4 168.1(4)
C2 S1 C3 S2 -11.6(3)
S2 C3 C4 C5 177.0(3)
S1 C3 C4 C5 -2.7(6)
S2 C3 C4 C6 -4.9(6)
S1 C3 C4 C6 175.4(3)
O2 C6 C4 C3 29.8(7)
O3 C6 C4 C3 -149.4(4)
O2 C6 C4 C5 -152.1(5)
O3 C6 C4 C5 28.7(6)
C9 O4 C5 O1 6.0(9)
C9 O4 C5 C4 -176.4(5)
C3 C4 C5 O1 30.4(8)
C6 C4 C5 O1 -147.7(6)
C3 C4 C5 O4 -147.1(4)
C6 C4 C5 O4 34.8(6)
S2 C1 C2 S1 -46.9(5)
C3 S1 C2 C1 35.9(4)
C5 O4 C9 C7 -119.0(9)
C5 O4 C9 C8 122.6(9)
C6 O3 C10 C11 -84.3(6)
C6 O3 C10 C12 152.9(5)

loop_
_cod_related_entry_id
_cod_related_entry_database
_cod_related_entry_code
1 ChemSpider 36283
